data_4135223
loop_
_publ_author_name
'Morstein, Johannes'
'H\"ofler, Denis'
'Ueno, Kohei'
'Jurss, Jonah W.'
'Walvoord, Ryan R.'
'Bruemmer, Kevin J.'
'Rezgui, Samir P.'
'Brewer, Thomas F.'
'Saitoe, Minoru'
'Michel, Brian W.'
'Chang, Christopher J.'

_publ_section_title
;
 Ligand-Directed Approach to Activity-Based Sensing: Developing
 Palladacycle Fluorescent Probes That Enable Endogenous Carbon Monoxide
 Detection.
;
_journal_issue 37
_journal_name_full 'Journal of the American Chemical Society'
_journal_page_first 15917
_journal_page_last 15930
_journal_paper_doi 10.1021/jacs.0c06405
_journal_volume 142
_journal_year 2020
_chemical_formula_sum 'C51 H58 B2 Cl2 F4 N6 Pd2'
_chemical_formula_weight 1136.35
_chemical_name_common jwjcop1
_space_group_IT_number 2
_space_group_name_Hall '-P 1'
_space_group_name_H-M_alt 'P -1'
_symmetry_cell_setting triclinic
_symmetry_space_group_name_H-M 'P -1'
_atom_sites_solution_hydrogens geom
_atom_sites_solution_primary direct
_atom_sites_solution_secondary difmap
_audit_creation_method SHELXL-97
_cell_angle_alpha 75.796(4)
_cell_angle_beta 82.956(4)
_cell_angle_gamma 78.182(4)
_cell_formula_units_Z 1
_cell_length_a 6.7374(6)
_cell_length_b 13.1786(13)
_cell_length_c 14.4770(12)
_cell_measurement_reflns_used 7577
_cell_measurement_temperature 100(2)
_cell_measurement_theta_max 25.33
_cell_measurement_theta_min 2.41
_cell_volume 1216.14(19)
_computing_cell_refinement 'Bruker SAINT'
_computing_data_collection 'Bruker APEX2'
_computing_data_reduction 'Bruker SAINT'
_computing_molecular_graphics ORTEP-32
_computing_publication_material WinGX
_computing_structure_refinement SHELXL-97
_computing_structure_solution SHELXS-97
_diffrn_ambient_temperature 100(2)
_diffrn_detector_area_resol_mean 8.366
_diffrn_measured_fraction_theta_full 0.997
_diffrn_measured_fraction_theta_max 0.994
_diffrn_measurement_device_type 'Bruker APEX-II CCD'
_diffrn_measurement_method 'phi and omega scans'
_diffrn_radiation_monochromator 'QUAZAR multilayer mirrors'
_diffrn_radiation_source 'microfocus sealed tube'
_diffrn_radiation_type MoK\a
_diffrn_radiation_wavelength 0.71073
_diffrn_reflns_av_R_equivalents 0.0365
_diffrn_reflns_av_sigmaI/netI 0.0473
_diffrn_reflns_limit_h_max 8
_diffrn_reflns_limit_h_min -8
_diffrn_reflns_limit_k_max 15
_diffrn_reflns_limit_k_min -15
_diffrn_reflns_limit_l_max 17
_diffrn_reflns_limit_l_min -17
_diffrn_reflns_number 11811
_diffrn_reflns_theta_full 25.00
_diffrn_reflns_theta_max 25.35
_diffrn_reflns_theta_min 1.46
_exptl_absorpt_coefficient_mu 0.907
_exptl_absorpt_correction_T_max 0.8759
_exptl_absorpt_correction_T_min 0.7418
_exptl_absorpt_correction_type multi-scan
_exptl_absorpt_process_details SADABS
_exptl_crystal_colour yellow-orange
_exptl_crystal_density_diffrn 1.552
_exptl_crystal_density_method 'not measured'
_exptl_crystal_description blocks
_exptl_crystal_F_000 578
_exptl_crystal_size_max 0.35
_exptl_crystal_size_mid 0.30
_exptl_crystal_size_min 0.15
_refine_diff_density_max 0.425
_refine_diff_density_min -0.463
_refine_diff_density_rms 0.087
_refine_ls_extinction_method none
_refine_ls_goodness_of_fit_ref 1.036
_refine_ls_hydrogen_treatment constr
_refine_ls_matrix_type full
_refine_ls_number_parameters 314
_refine_ls_number_reflns 4426
_refine_ls_number_restraints 0
_refine_ls_restrained_S_all 1.036
_refine_ls_R_factor_all 0.0379
_refine_ls_R_factor_gt 0.0312
_refine_ls_shift/su_max 0.000
_refine_ls_shift/su_mean 0.000
_refine_ls_structure_factor_coef Fsqd
_refine_ls_weighting_details 'calc w=1/[\s^2^(Fo^2^)+(0.0153P)^2^+1.4703P] where P=(Fo^2^+2Fc^2^)/3'
_refine_ls_weighting_scheme calc
_refine_ls_wR_factor_gt 0.0622
_refine_ls_wR_factor_ref 0.0656
_reflns_number_gt 3900
_reflns_number_total 4426
_reflns_threshold_expression >2sigma(I)
_cod_data_source_file ja0c06405_si_002.cif
_cod_data_source_block shelxl
_cod_depositor_comments
;
The following automatic conversions were performed:

data item '_symmetry_cell_setting' value 'Triclinic' was changed to
'triclinic' in accordance with the
/home/data/users/saulius/crontab/automatic-downloads/rss-feeds/ACS/lib/dictionaries/cif_core.dic
dictionary named 'cif_core.dic' version 2.4.2 last updated on
2011-04-26.

Automatic conversion script
Id: cif_fix_values 7556 2019-12-06 15:28:31Z antanas 

 Adding full bibliography for 4135223--4135225.cif.
;
_cod_original_sg_symbol_H-M P-1
_cod_database_code 4135223

loop_
_symmetry_equiv_pos_as_xyz
'x, y, z'
'-x, -y, -z'

loop_
_atom_site_label
_atom_site_type_symbol
_atom_site_fract_x
_atom_site_fract_y
_atom_site_fract_z
_atom_site_U_iso_or_equiv
_atom_site_adp_type
_atom_site_occupancy
_atom_site_symmetry_multiplicity
_atom_site_calc_flag
_atom_site_refinement_flags
_atom_site_disorder_assembly
_atom_site_disorder_group
C1 C 0.2075(5) 0.2004(3) 0.1226(2) 0.0250(8) Uani 1 1 d . . .
H1A H 0.2152 0.1307 0.1672 0.038 Uiso 1 1 calc R . .
H1B H 0.0650 0.2360 0.1189 0.038 Uiso 1 1 calc R . .
H1C H 0.2844 0.2440 0.1451 0.038 Uiso 1 1 calc R . .
C2 C 0.5042(5) 0.1238(3) 0.0355(2) 0.0234(7) Uani 1 1 d . . .
H2A H 0.5850 0.1609 0.0636 0.035 Uiso 1 1 calc R . .
H2B H 0.5667 0.1163 -0.0278 0.035 Uiso 1 1 calc R . .
H2C H 0.4993 0.0532 0.0769 0.035 Uiso 1 1 calc R . .
C3 C 0.3026(5) 0.2924(3) -0.0387(2) 0.0218(7) Uani 1 1 d . . .
H3A H 0.4243 0.3185 -0.0288 0.026 Uiso 1 1 calc R . .
H3B H 0.1804 0.3442 -0.0248 0.026 Uiso 1 1 calc R . .
C4 C 0.3109(5) 0.2821(2) -0.14040(19) 0.0161(7) Uani 1 1 d . . .
C5 C 0.2175(4) 0.2020(2) -0.15504(19) 0.0124(6) Uani 1 1 d . . .
C6 C 0.2087(4) 0.1932(2) -0.24842(18) 0.0118(6) Uani 1 1 d . . .
H6 H 0.1457 0.1396 -0.2597 0.014 Uiso 1 1 calc R . .
C7 C 0.2915(4) 0.2623(2) -0.32530(19) 0.0140(6) Uani 1 1 d . . .
C8 C 0.3884(5) 0.3395(3) -0.3095(2) 0.0217(7) Uani 1 1 d . . .
H8 H 0.4491 0.3850 -0.3618 0.026 Uiso 1 1 calc R . .
C9 C 0.3960(5) 0.3495(3) -0.2164(2) 0.0241(8) Uani 1 1 d . . .
H9 H 0.4599 0.4028 -0.2053 0.029 Uiso 1 1 calc R . .
C10 C 0.2750(4) 0.2531(2) -0.42500(18) 0.0122(6) Uani 1 1 d . . .
C11 C 0.0980(4) 0.3054(2) -0.47011(19) 0.0147(6) Uani 1 1 d . . .
C12 C -0.0782(5) 0.3733(3) -0.4408(2) 0.0187(7) Uani 1 1 d . . .
C13 C -0.1238(5) 0.4143(3) -0.3506(2) 0.0234(7) Uani 1 1 d . . .
H13A H -0.2448 0.4706 -0.3570 0.035 Uiso 1 1 calc R . .
H13B H -0.0077 0.4431 -0.3399 0.035 Uiso 1 1 calc R . .
H13C H -0.1486 0.3560 -0.2963 0.035 Uiso 1 1 calc R . .
C14 C -0.2064(5) 0.3980(3) -0.5139(2) 0.0229(7) Uani 1 1 d . . .
H14 H -0.3371 0.4420 -0.5145 0.027 Uiso 1 1 calc R . .
C15 C -0.1134(4) 0.3483(3) -0.5864(2) 0.0193(7) Uani 1 1 d . . .
C16 C -0.1914(5) 0.3547(3) -0.6804(2) 0.0263(8) Uani 1 1 d . . .
H16A H -0.1379 0.4104 -0.7293 0.039 Uiso 1 1 calc R . .
H16B H -0.3403 0.3718 -0.6751 0.039 Uiso 1 1 calc R . .
H16C H -0.1471 0.2861 -0.6984 0.039 Uiso 1 1 calc R . .
C17 C 0.4317(4) 0.1920(2) -0.46969(19) 0.0143(6) Uani 1 1 d . . .
C18 C 0.6239(5) 0.1310(3) -0.4396(2) 0.0208(7) Uani 1 1 d . . .
C19 C 0.7156(5) 0.1160(3) -0.3466(2) 0.0266(8) Uani 1 1 d . . .
H19A H 0.8332 0.0578 -0.3415 0.040 Uiso 1 1 calc R . .
H19B H 0.6141 0.0987 -0.2935 0.040 Uiso 1 1 calc R . .
H19C H 0.7592 0.1818 -0.3442 0.040 Uiso 1 1 calc R . .
C20 C 0.7158(5) 0.0881(3) -0.5148(2) 0.0307(9) Uani 1 1 d . . .
H20 H 0.8456 0.0434 -0.5158 0.037 Uiso 1 1 calc R . .
C21 C 0.5878(5) 0.1208(3) -0.5902(2) 0.0225(7) Uani 1 1 d . . .
C22 C 0.6285(5) 0.0950(3) -0.6863(2) 0.0299(8) Uani 1 1 d . . .
H22A H 0.5386 0.0474 -0.6918 0.045 Uiso 1 1 calc R . .
H22B H 0.7705 0.0599 -0.6942 0.045 Uiso 1 1 calc R . .
H22C H 0.6032 0.1608 -0.7359 0.045 Uiso 1 1 calc R . .
B1 B 0.2342(5) 0.2344(3) -0.6237(2) 0.0144(7) Uani 1 1 d . . .
N1 N 0.2949(4) 0.1859(2) 0.02646(15) 0.0141(5) Uani 1 1 d . . .
N2 N 0.0710(3) 0.2928(2) -0.56092(16) 0.0134(5) Uani 1 1 d . . .
N3 N 0.4171(4) 0.1827(2) -0.56304(16) 0.0146(5) Uani 1 1 d . . .
F1 F 0.2944(3) 0.30799(14) -0.70457(11) 0.0208(4) Uani 1 1 d . . .
F2 F 0.1594(3) 0.15742(14) -0.65348(11) 0.0205(4) Uani 1 1 d . . .
Cl1 Cl 0.03882(11) -0.01699(7) 0.11296(5) 0.02101(18) Uani 1 1 d . . .
Pd1 Pd 0.13048(3) 0.106642(19) -0.036062(14) 0.01237(8) Uani 1 1 d . . .
C23 C 0.5020(9) 0.5514(3) 0.9044(3) 0.0600(15) Uani 1 1 d . B .
H23 H 0.5039 0.5865 0.8387 0.072 Uiso 1 1 calc R . .
C24 C 0.6751(8) 0.4855(3) 0.9409(3) 0.0554(13) Uani 1 1 d . . .
H24 H 0.7964 0.4753 0.9006 0.067 Uiso 0.50 1 calc PR A -2
C25 C 0.3294(9) 0.5661(4) 0.9620(3) 0.0636(16) Uani 1 1 d . . .
H25 H 0.2108 0.6117 0.9365 0.076 Uiso 1 1 calc R B .
C26 C 0.8350(10) 0.4726(6) 0.8841(5) 0.0286(16) Uani 0.50 1 d P B -1
H26A H 0.8049 0.5121 0.8191 0.043 Uiso 0.50 1 calc PR B -1
H26B H 0.8784 0.3967 0.8849 0.043 Uiso 0.50 1 calc PR B -1
H26C H 0.9440 0.4990 0.9048 0.043 Uiso 0.50 1 calc PR B -1

loop_
_atom_site_aniso_label
_atom_site_aniso_U_11
_atom_site_aniso_U_22
_atom_site_aniso_U_33
_atom_site_aniso_U_23
_atom_site_aniso_U_13
_atom_site_aniso_U_12
C1 0.037(2) 0.030(2) 0.0104(15) -0.0072(14) -0.0003(14) -0.0088(16)
C2 0.0216(18) 0.026(2) 0.0259(17) -0.0079(15) -0.0089(14) -0.0061(14)
C3 0.036(2) 0.0153(18) 0.0152(15) -0.0029(13) -0.0049(14) -0.0069(15)
C4 0.0234(17) 0.0159(17) 0.0104(14) -0.0037(12) -0.0025(12) -0.0054(13)
C5 0.0117(15) 0.0133(16) 0.0112(14) -0.0018(12) 0.0009(11) -0.0026(12)
C6 0.0139(15) 0.0134(16) 0.0101(14) -0.0040(12) -0.0022(11) -0.0046(12)
C7 0.0161(16) 0.0186(17) 0.0077(14) -0.0017(12) -0.0018(12) -0.0055(13)
C8 0.034(2) 0.0236(19) 0.0099(14) 0.0029(13) -0.0033(13) -0.0179(15)
C9 0.040(2) 0.0240(19) 0.0158(16) -0.0036(14) -0.0062(14) -0.0205(16)
C10 0.0175(16) 0.0121(16) 0.0077(13) 0.0017(11) 0.0001(11) -0.0097(12)
C11 0.0164(16) 0.0207(18) 0.0084(13) -0.0038(12) 0.0018(11) -0.0078(13)
C12 0.0184(17) 0.0237(19) 0.0159(15) -0.0074(13) 0.0017(12) -0.0064(14)
C13 0.0158(17) 0.034(2) 0.0239(17) -0.0160(15) 0.0036(13) -0.0038(14)
C14 0.0145(17) 0.030(2) 0.0237(17) -0.0122(15) -0.0023(13) 0.0044(14)
C15 0.0153(16) 0.0264(19) 0.0167(15) -0.0039(14) -0.0049(13) -0.0040(14)
C16 0.0229(18) 0.036(2) 0.0208(17) -0.0086(15) -0.0097(14) 0.0001(15)
C17 0.0178(16) 0.0171(17) 0.0088(13) 0.0008(12) -0.0027(12) -0.0084(13)
C18 0.0210(18) 0.0219(19) 0.0185(16) -0.0031(14) -0.0056(13) -0.0010(14)
C19 0.0273(19) 0.023(2) 0.0293(18) -0.0025(15) -0.0173(15) -0.0002(15)
C20 0.0185(18) 0.038(2) 0.035(2) -0.0156(17) -0.0109(15) 0.0106(16)
C21 0.0220(18) 0.0225(19) 0.0230(17) -0.0093(14) -0.0019(14) 0.0011(14)
C22 0.0249(19) 0.040(2) 0.0262(18) -0.0180(17) 0.0000(15) 0.0017(16)
B1 0.0170(18) 0.0179(19) 0.0085(15) -0.0045(14) -0.0005(13) -0.0024(14)
N1 0.0196(14) 0.0164(14) 0.0061(11) -0.0017(10) -0.0010(10) -0.0038(11)
N2 0.0129(13) 0.0184(15) 0.0094(11) -0.0032(10) -0.0022(10) -0.0035(11)
N3 0.0174(14) 0.0171(14) 0.0099(12) -0.0040(10) -0.0004(10) -0.0037(11)
F1 0.0277(10) 0.0243(11) 0.0082(8) 0.0006(7) 0.0013(7) -0.0062(8)
F2 0.0249(10) 0.0244(11) 0.0162(9) -0.0100(8) -0.0032(7) -0.0061(8)
Cl1 0.0260(4) 0.0338(5) 0.0068(3) 0.0019(3) -0.0026(3) -0.0203(4)
Pd1 0.01335(13) 0.01835(14) 0.00555(11) -0.00037(9) -0.00073(8) -0.00603(9)
C23 0.126(5) 0.037(3) 0.032(2) 0.010(2) -0.042(3) -0.050(3)
C24 0.104(4) 0.038(3) 0.039(2) -0.002(2) -0.028(3) -0.038(3)
C25 0.123(5) 0.039(3) 0.040(3) 0.006(2) -0.045(3) -0.035(3)
C26 0.022(4) 0.039(5) 0.026(4) -0.017(3) -0.001(3) 0.002(3)

loop_
_atom_type_symbol
_atom_type_description
_atom_type_scat_dispersion_real
_atom_type_scat_dispersion_imag
_atom_type_scat_source
C C 0.0033 0.0016 'International Tables Vol C Tables 4.2.6.8 and 6.1.1.4'
H H 0.0000 0.0000 'International Tables Vol C Tables 4.2.6.8 and 6.1.1.4'
B B 0.0013 0.0007 'International Tables Vol C Tables 4.2.6.8 and 6.1.1.4'
N N 0.0061 0.0033 'International Tables Vol C Tables 4.2.6.8 and 6.1.1.4'
F F 0.0171 0.0103 'International Tables Vol C Tables 4.2.6.8 and 6.1.1.4'
Cl Cl 0.1484 0.1585 'International Tables Vol C Tables 4.2.6.8 and 6.1.1.4'
Pd Pd -0.9988 1.0072 'International Tables Vol C Tables 4.2.6.8 and 6.1.1.4'

loop_
_geom_angle_atom_site_label_1
_geom_angle_atom_site_label_2
_geom_angle_atom_site_label_3
_geom_angle
_geom_angle_site_symmetry_1
_geom_angle_site_symmetry_3
_geom_angle_publ_flag
N1 C1 H1A 109.5 . . ?
N1 C1 H1B 109.5 . . ?
H1A C1 H1B 109.5 . . ?
N1 C1 H1C 109.5 . . ?
H1A C1 H1C 109.5 . . ?
H1B C1 H1C 109.5 . . ?
N1 C2 H2A 109.5 . . ?
N1 C2 H2B 109.5 . . ?
H2A C2 H2B 109.5 . . ?
N1 C2 H2C 109.5 . . ?
H2A C2 H2C 109.5 . . ?
H2B C2 H2C 109.5 . . ?
N1 C3 C4 108.8(2) . . ?
N1 C3 H3A 109.9 . . ?
C4 C3 H3A 109.9 . . ?
N1 C3 H3B 109.9 . . ?
C4 C3 H3B 109.9 . . ?
H3A C3 H3B 108.3 . . ?
C9 C4 C5 120.9(3) . . ?
C9 C4 C3 123.0(3) . . ?
C5 C4 C3 116.0(3) . . ?
C6 C5 C4 118.5(3) . . ?
C6 C5 Pd1 127.4(2) . . ?
C4 C5 Pd1 113.9(2) . . ?
C7 C6 C5 120.6(3) . . ?
C7 C6 H6 119.7 . . ?
C5 C6 H6 119.7 . . ?
C8 C7 C6 120.2(3) . . ?
C8 C7 C10 120.3(3) . . ?
C6 C7 C10 119.5(2) . . ?
C7 C8 C9 119.5(3) . . ?
C7 C8 H8 120.2 . . ?
C9 C8 H8 120.2 . . ?
C4 C9 C8 120.2(3) . . ?
C4 C9 H9 119.9 . . ?
C8 C9 H9 119.9 . . ?
C17 C10 C11 121.6(3) . . ?
C17 C10 C7 119.8(3) . . ?
C11 C10 C7 118.5(3) . . ?
C10 C11 N2 120.2(3) . . ?
C10 C11 C12 132.0(3) . . ?
N2 C11 C12 107.8(2) . . ?
C14 C12 C11 106.0(3) . . ?
C14 C12 C13 124.8(3) . . ?
C11 C12 C13 129.2(3) . . ?
C12 C13 H13A 109.5 . . ?
C12 C13 H13B 109.5 . . ?
H13A C13 H13B 109.5 . . ?
C12 C13 H13C 109.5 . . ?
H13A C13 H13C 109.5 . . ?
H13B C13 H13C 109.5 . . ?
C12 C14 C15 109.1(3) . . ?
C12 C14 H14 125.4 . . ?
C15 C14 H14 125.4 . . ?
N2 C15 C14 108.9(2) . . ?
N2 C15 C16 122.9(3) . . ?
C14 C15 C16 128.2(3) . . ?
C15 C16 H16A 109.5 . . ?
C15 C16 H16B 109.5 . . ?
H16A C16 H16B 109.5 . . ?
C15 C16 H16C 109.5 . . ?
H16A C16 H16C 109.5 . . ?
H16B C16 H16C 109.5 . . ?
C10 C17 N3 120.2(3) . . ?
C10 C17 C18 132.4(3) . . ?
N3 C17 C18 107.4(3) . . ?
C20 C18 C17 106.1(3) . . ?
C20 C18 C19 125.1(3) . . ?
C17 C18 C19 128.9(3) . . ?
C18 C19 H19A 109.5 . . ?
C18 C19 H19B 109.5 . . ?
H19A C19 H19B 109.5 . . ?
C18 C19 H19C 109.5 . . ?
H19A C19 H19C 109.5 . . ?
H19B C19 H19C 109.5 . . ?
C18 C20 C21 109.2(3) . . ?
C18 C20 H20 125.4 . . ?
C21 C20 H20 125.4 . . ?
N3 C21 C20 108.7(3) . . ?
N3 C21 C22 123.8(3) . . ?
C20 C21 C22 127.5(3) . . ?
C21 C22 H22A 109.5 . . ?
C21 C22 H22B 109.5 . . ?
H22A C22 H22B 109.5 . . ?
C21 C22 H22C 109.5 . . ?
H22A C22 H22C 109.5 . . ?
H22B C22 H22C 109.5 . . ?
F2 B1 F1 108.7(2) . . ?
F2 B1 N2 111.1(2) . . ?
F1 B1 N2 109.5(3) . . ?
F2 B1 N3 110.7(3) . . ?
F1 B1 N3 109.7(2) . . ?
N2 B1 N3 107.1(2) . . ?
C2 N1 C1 108.4(2) . . ?
C2 N1 C3 109.3(2) . . ?
C1 N1 C3 109.3(2) . . ?
C2 N1 Pd1 108.32(18) . . ?
C1 N1 Pd1 113.81(19) . . ?
C3 N1 Pd1 107.72(16) . . ?
C15 N2 C11 108.2(2) . . ?
C15 N2 B1 126.5(2) . . ?
C11 N2 B1 125.1(2) . . ?
C21 N3 C17 108.6(2) . . ?
C21 N3 B1 125.9(2) . . ?
C17 N3 B1 125.5(2) . . ?
Pd1 Cl1 Pd1 93.59(2) 2 . ?
C5 Pd1 N1 83.24(10) . . ?
C5 Pd1 Cl1 94.41(8) . 2 ?
N1 Pd1 Cl1 176.73(7) . 2 ?
C5 Pd1 Cl1 177.25(8) . . ?
N1 Pd1 Cl1 95.83(6) . . ?
Cl1 Pd1 Cl1 86.41(2) 2 . ?
C25 C23 C24 120.2(4) . . ?
C25 C23 H23 119.9 . . ?
C24 C23 H23 119.9 . . ?
C26 C24 C23 118.5(5) . . ?
C26 C24 C25 122.1(6) . 2_667 ?
C23 C24 C25 119.4(5) . 2_667 ?
C26 C24 H24 1.9 . . ?
C23 C24 H24 120.3 . . ?
C25 C24 H24 120.3 2_667 . ?
C23 C25 C24 120.4(5) . 2_667 ?
C23 C25 H25 119.8 . . ?
C24 C25 H25 119.8 2_667 . ?
C24 C26 H26A 109.5 . . ?
C24 C26 H26B 109.5 . . ?
C24 C26 H26C 109.5 . . ?

loop_
_geom_bond_atom_site_label_1
_geom_bond_atom_site_label_2
_geom_bond_distance
_geom_bond_site_symmetry_2
_geom_bond_publ_flag
C1 N1 1.485(4) . ?
C1 H1A 0.9800 . ?
C1 H1B 0.9800 . ?
C1 H1C 0.9800 . ?
C2 N1 1.482(4) . ?
C2 H2A 0.9800 . ?
C2 H2B 0.9800 . ?
C2 H2C 0.9800 . ?
C3 N1 1.493(4) . ?
C3 C4 1.504(4) . ?
C3 H3A 0.9900 . ?
C3 H3B 0.9900 . ?
C4 C9 1.379(4) . ?
C4 C5 1.404(4) . ?
C5 C6 1.394(4) . ?
C5 Pd1 1.970(3) . ?
C6 C7 1.392(4) . ?
C6 H6 0.9500 . ?
C7 C8 1.391(4) . ?
C7 C10 1.497(4) . ?
C8 C9 1.394(4) . ?
C8 H8 0.9500 . ?
C9 H9 0.9500 . ?
C10 C17 1.387(4) . ?
C10 C11 1.399(4) . ?
C11 N2 1.403(3) . ?
C11 C12 1.420(4) . ?
C12 C14 1.383(4) . ?
C12 C13 1.508(4) . ?
C13 H13A 0.9800 . ?
C13 H13B 0.9800 . ?
C13 H13C 0.9800 . ?
C14 C15 1.389(4) . ?
C14 H14 0.9500 . ?
C15 N2 1.351(4) . ?
C15 C16 1.495(4) . ?
C16 H16A 0.9800 . ?
C16 H16B 0.9800 . ?
C16 H16C 0.9800 . ?
C17 N3 1.403(3) . ?
C17 C18 1.433(4) . ?
C18 C20 1.372(4) . ?
C18 C19 1.502(4) . ?
C19 H19A 0.9800 . ?
C19 H19B 0.9800 . ?
C19 H19C 0.9800 . ?
C20 C21 1.402(4) . ?
C20 H20 0.9500 . ?
C21 N3 1.344(4) . ?
C21 C22 1.492(4) . ?
C22 H22A 0.9800 . ?
C22 H22B 0.9800 . ?
C22 H22C 0.9800 . ?
B1 F2 1.396(4) . ?
B1 F1 1.401(4) . ?
B1 N2 1.542(4) . ?
B1 N3 1.543(4) . ?
N1 Pd1 2.079(2) . ?
Cl1 Pd1 2.3335(7) 2 ?
Cl1 Pd1 2.4598(7) . ?
Pd1 Cl1 2.3335(7) 2 ?
C23 C25 1.354(7) . ?
C23 C24 1.380(7) . ?
C23 H23 0.9500 . ?
C24 C26 1.281(8) . ?
C24 C25 1.403(6) 2_667 ?
C24 H24 0.9500 . ?
C25 C24 1.403(6) 2_667 ?
C25 H25 0.9500 . ?
C26 H26A 0.9800 . ?
C26 H26B 0.9800 . ?
C26 H26C 0.9800 . ?
